data_2020365
loop_
_publ_author_name
'Martan, H.'
'Weiss, J.'

_publ_section_title
;
 Dithalliumtrischwefeltrinitrid-tetraschwefelpentanitrid, Tl2 S7 N8
;
_journal_name_full 'Acta Crystallographica C (39,1983-)'
_journal_page_first 959
_journal_page_last 960
_journal_volume 39
_journal_year 1983
_chemical_formula_sum 'N8 S7 Tl2'
_chemical_name_systematic '(Tl2 S3 N3) (S4 N5)'
_space_group_IT_number 62
_symmetry_space_group_name_Hall '-P 2ac 2n'
_symmetry_space_group_name_H-M 'P n m a'
_cell_angle_alpha 90
_cell_angle_beta 90
_cell_angle_gamma 90
_cell_formula_units_Z 4
_cell_length_a 11.38
_cell_length_b 9.281
_cell_length_c 11.714
_cell_volume 1237.207
_citation_journal_id_ASTM ACSCEE
_cod_data_source_file Martan_ACSCEE_1983_338.cif
_cod_data_source_block N8S7Tl2
_cod_database_code 2020365

loop_
_symmetry_equiv_pos_as_xyz
x,y,z
-x+1/2,-y,z+1/2
x+1/2,-y+1/2,-z+1/2
-x,y+1/2,-z
-x,-y,-z
x-1/2,y,-z-1/2
-x-1/2,y-1/2,z-1/2
x,-y-1/2,z

loop_
_atom_site_label
_atom_site_type_symbol
_atom_site_fract_x
_atom_site_fract_y
_atom_site_fract_z
_atom_site_occupancy
_atom_site_U_iso_or_equiv
S5 S 0.5483 0.25 0.065 1 0.0
S4 S 0.3434 0.25 0.1965 1 0.0
N1 N 0.8125 0.25 0.9543 1 0.0
S6 S 0.5397 0.3932 0.2703 1 0.0
N6 N 0.3982 0.388 0.271 1 0.0
Tl1 Tl 0.7788 0.5401 0.0572 1 0.0
N4 N 0.4048 0.25 0.0695 1 0.0
N5 N 0.5955 0.3885 0.1439 1 0.0
S2 S 0.9548 0.25 0.9621 1 0.0
S1 S 0.9575 0.25 0.7175 1 0.0
N2 N 0.0219 0.25 0.8397 1 0.0
S3 S 0.737 0.25 0.839 1 0.0
N3 N 0.8144 0.25 0.7213 1 0.0
